data_7121218
loop_
_publ_author_name
'Voloshin, Yan Z.'
'Novikov, Valentin V.'
'Nelyubina, Yulia V.'
'Belov, Alexander S.'
'Roitershtein, Dmitrii M.'
'Savitsky, Anton'
'Mokhir, Andriy'
'Sutter, J\"org'
'Miehlich, Matthias E.'
'Meyer, Karsten'

_publ_section_title
;
 Synthesis and characterization of an Fe(i) cage complex with high
 stability towards strong H-acids.
;
_journal_issue 28
_journal_name_full 'Chemical communications (Cambridge, England)'
_journal_page_first 3436
_journal_page_last 3439
_journal_paper_doi 10.1039/c7cc09611a
_journal_volume 54
_journal_year 2018
_chemical_formula_moiety 'C14 H18 B2 Cl6 Fe N6 O6, C20 H40 K O8'
_chemical_formula_sum 'C34 H58 B2 Cl6 Fe K N6 O14'
_chemical_formula_weight 1104.13
_space_group_crystal_system triclinic
_space_group_IT_number 2
_space_group_name_Hall '-P 1'
_space_group_name_H-M_alt 'P -1'
_symmetry_space_group_name_Hall '-P 1'
_symmetry_space_group_name_H-M 'P -1'
_atom_sites_solution_hydrogens mixed
_audit_creation_method SHELXL-2014/6
_audit_update_record
;
2017-08-11 deposited with the CCDC.
2018-01-31 downloaded from the CCDC.
;
_cell_angle_alpha 76.882(2)
_cell_angle_beta 79.997(2)
_cell_angle_gamma 62.072(2)
_cell_formula_units_Z 2
_cell_length_a 12.1407(14)
_cell_length_b 12.3264(15)
_cell_length_c 18.962(2)
_cell_measurement_reflns_used 6664
_cell_measurement_temperature 120(2)
_cell_measurement_theta_max 30
_cell_measurement_theta_min 3
_cell_volume 2434.3(5)
_computing_cell_refinement 'APEX2 (Bruker, 2005)'
_computing_data_collection 'APEX2 (Bruker, 2005)'
_computing_data_reduction 'APEX2 (Bruker, 2005)'
_computing_molecular_graphics 'SHELXL-2014/6 (Sheldrick, 2014)'
_computing_publication_material 'SHELXL-2014/6 (Sheldrick, 2014)'
_computing_structure_refinement 'SHELXL-2014/6 (Sheldrick, 2014)'
_computing_structure_solution 'APEX2 (Bruker, 2005)'
_diffrn_ambient_temperature 120(2)
_diffrn_measured_fraction_theta_full 1.000
_diffrn_measured_fraction_theta_max 1.000
_diffrn_measurement_device_type 'Bruker APEX2 DUO CCD area detector'
_diffrn_measurement_method 'phi and omega scans'
_diffrn_radiation_type MoK\a
_diffrn_radiation_wavelength 0.71073
_diffrn_reflns_av_R_equivalents 0.0350
_diffrn_reflns_av_unetI/netI 0.0212
_diffrn_reflns_Laue_measured_fraction_full 1.000
_diffrn_reflns_Laue_measured_fraction_max 1.000
_diffrn_reflns_limit_h_max 17
_diffrn_reflns_limit_h_min -17
_diffrn_reflns_limit_k_max 17
_diffrn_reflns_limit_k_min -17
_diffrn_reflns_limit_l_max 26
_diffrn_reflns_limit_l_min -26
_diffrn_reflns_number 97386
_diffrn_reflns_point_group_measured_fraction_full 1.000
_diffrn_reflns_point_group_measured_fraction_max 1.000
_diffrn_reflns_theta_full 25.242
_diffrn_reflns_theta_max 29.999
_diffrn_reflns_theta_min 1.897
_exptl_absorpt_coefficient_mu 0.790
_exptl_absorpt_correction_T_max 0.7461
_exptl_absorpt_correction_T_min 0.5440
_exptl_absorpt_correction_type multi-scan
_exptl_absorpt_process_details 'APEX2 (Bruker, 2005)'
_exptl_crystal_colour black
_exptl_crystal_density_diffrn 1.506
_exptl_crystal_description prism
_exptl_crystal_F_000 1146
_exptl_crystal_size_max 0.350
_exptl_crystal_size_mid 0.250
_exptl_crystal_size_min 0.250
_refine_diff_density_max 1.624
_refine_diff_density_min -1.238
_refine_diff_density_rms 0.084
_refine_ls_extinction_method none
_refine_ls_goodness_of_fit_ref 1.105
_refine_ls_hydrogen_treatment constr
_refine_ls_matrix_type full
_refine_ls_number_parameters 634
_refine_ls_number_reflns 14192
_refine_ls_number_restraints 1
_refine_ls_restrained_S_all 1.105
_refine_ls_R_factor_all 0.0731
_refine_ls_R_factor_gt 0.0555
_refine_ls_shift/su_max 0.001
_refine_ls_shift/su_mean 0.000
_refine_ls_structure_factor_coef Fsqd
_refine_ls_weighting_details 'w=1/[\s^2^(Fo^2^)+(0.0930P)^2^+2.5000P] where P=(Fo^2^+2Fc^2^)/3'
_refine_ls_weighting_scheme calc
_refine_ls_wR_factor_gt 0.1546
_refine_ls_wR_factor_ref 0.1816
_reflns_Friedel_coverage 0.000
_reflns_number_gt 11270
_reflns_number_total 14192
_reflns_threshold_expression 'I > 2\s(I)'
_cod_data_source_file c7cc09611a2.cif
_cod_data_source_block Fe1disorder
_cod_depositor_comments 'Adding full bibliography for 7121217--7121218.cif.'
_cod_original_cell_volume 2434.2(5)
_cod_database_code 7121218
_shelx_space_group_comment
;
The symmetry employed for this shelxl refinement is uniquely defined
by the following loop, which should always be used as a source of
symmetry information in preference to the above space-group names.
They are only intended as comments.
;
_shelx_estimated_absorpt_t_min 0.769
_shelx_estimated_absorpt_t_max 0.827
_shelxl_version_number 2014/6

loop_
_space_group_symop_operation_xyz
'x, y, z'
'-x, -y, -z'

loop_
_atom_site_label
_atom_site_type_symbol
_atom_site_fract_x
_atom_site_fract_y
_atom_site_fract_z
_atom_site_U_iso_or_equiv
_atom_site_adp_type
_atom_site_occupancy
_atom_site_site_symmetry_order
_atom_site_calc_flag
_atom_site_refinement_flags_posn
_atom_site_refinement_flags_adp
_atom_site_refinement_flags_occupancy
_atom_site_disorder_assembly
_atom_site_disorder_group
Fe1' Fe 0.6786(19) 0.1746(12) 0.7373(6) 0.017(2) Uani 0.093(14) 1 d . . P . .
Fe13 Fe 0.6614(4) 0.1342(7) 0.75406(19) 0.0183(7) Uani 0.384(16) 1 d . . P . .
Fe12 Fe 0.6388(8) 0.1740(7) 0.7463(2) 0.0259(8) Uani 0.521(19) 1 d . . P . .
Cl1 Cl 1.01023(7) -0.09730(8) 0.64245(5) 0.0534(2) Uani 1 1 d . . . . .
Cl2 Cl 0.53085(6) 0.51951(6) 0.59170(3) 0.03468(14) Uani 1 1 d . . . . .
Cl3 Cl 0.37275(8) 0.01789(8) 0.76457(4) 0.04695(19) Uani 1 1 d . . . . .
Cl4 Cl 1.05279(6) -0.05601(7) 0.79849(4) 0.04608(18) Uani 1 1 d . . . . .
Cl5 Cl 0.56701(10) 0.55103(6) 0.75104(4) 0.0545(2) Uani 1 1 d . . . . .
Cl6 Cl 0.41930(7) 0.04007(7) 0.92385(3) 0.03776(15) Uani 1 1 d . . . . .
B1 B 0.6161(3) 0.1293(3) 0.59771(14) 0.0284(5) Uani 1 1 d . . . . .
B2 B 0.6903(2) 0.1918(2) 0.89680(14) 0.0244(4) Uani 1 1 d . . . . .
O1 O 0.75003(17) 0.04635(16) 0.61508(9) 0.0302(4) Uani 1 1 d . . . . .
O2 O 0.58740(17) 0.26329(16) 0.59458(9) 0.0291(3) Uani 1 1 d . . . . .
O3 O 0.52993(17) 0.09621(17) 0.65451(10) 0.0305(4) Uani 1 1 d . . . . .
O4 O 0.81432(15) 0.10335(16) 0.86483(9) 0.0276(3) Uani 1 1 d . . . . .
O5 O 0.64418(17) 0.31623(15) 0.84759(9) 0.0280(3) Uani 1 1 d . . . . .
O6 O 0.59750(16) 0.14088(16) 0.90617(9) 0.0273(3) Uani 1 1 d . . . . .
N1 N 0.77632(19) 0.05529(18) 0.68010(11) 0.0265(4) Uani 1 1 d . . . . .
N2 N 0.59894(19) 0.28679(18) 0.65916(10) 0.0260(4) Uani 1 1 d . . . . .
N3 N 0.54155(19) 0.10383(19) 0.72350(11) 0.0283(4) Uani 1 1 d . . . . .
N4 N 0.80674(18) 0.08118(18) 0.79898(10) 0.0249(4) Uani 1 1 d . . . . .
N5 N 0.62809(18) 0.31114(18) 0.77930(10) 0.0248(4) Uani 1 1 d . . . . .
N6 N 0.57216(18) 0.12593(18) 0.84262(11) 0.0254(4) Uani 1 1 d . . . . .
C1 C 0.8906(2) -0.0077(2) 0.69748(13) 0.0291(5) Uani 1 1 d . . . . .
C2 C 0.5769(2) 0.3992(2) 0.66220(12) 0.0270(4) Uani 1 1 d . . . . .
C3 C 0.4737(2) 0.0706(2) 0.77622(13) 0.0271(4) Uani 1 1 d . . . . .
C4 C 0.9092(2) 0.0090(2) 0.76592(13) 0.0279(4) Uani 1 1 d . . . . .
C5 C 0.5936(2) 0.4129(2) 0.73221(13) 0.0286(4) Uani 1 1 d . . . . .
C6 C 0.4921(2) 0.0825(2) 0.84571(13) 0.0262(4) Uani 1 1 d . . . . .
C7 C 0.5981(3) 0.1123(3) 0.52093(15) 0.0408(6) Uani 1 1 d . . . . .
H7A H 0.5437 0.1927 0.4949 0.049 Uiso 0.668(3) 1 d R U P A 1
H7B H 0.5571 0.0589 0.5281 0.049 Uiso 0.668(3) 1 d R U P A 1
H7C H 0.5114 0.1632 0.5124 0.049 Uiso 0.332(3) 1 d R U P A 2
H7D H 0.6137 0.0273 0.5249 0.049 Uiso 0.332(3) 1 d R U P A 2
C11 C 0.7095(2) 0.2077(2) 0.97324(13) 0.0313(5) Uani 1 1 d . . . . .
H11A H 0.7197 0.1316 1.0087 0.038 Uiso 1 1 calc R U . A 1
H11B H 0.7875 0.2164 0.9696 0.038 Uiso 1 1 calc R U . A 1
C8 C 0.7262(4) 0.0522(4) 0.4730(2) 0.0377(8) Uani 0.668(3) 1 d . . P A 1
H8A H 0.7718 0.1025 0.4687 0.045 Uiso 0.668(3) 1 calc R U P A 1
H8B H 0.7786 -0.0327 0.4980 0.045 Uiso 0.668(3) 1 calc R U P A 1
C9 C 0.7076(4) 0.0446(4) 0.3970(2) 0.0398(8) Uani 0.668(3) 1 d . . P A 1
H9A H 0.7892 -0.0083 0.3735 0.048 Uiso 0.668(3) 1 calc R U P A 1
H9B H 0.6518 0.0049 0.4010 0.048 Uiso 0.668(3) 1 calc R U P A 1
C10 C 0.6522(5) 0.1703(5) 0.3509(3) 0.0414(9) Uani 0.668(3) 1 d . . P A 1
H10A H 0.6429 0.1588 0.3043 0.062 Uiso 0.668(3) 1 d R U P A 1
H10B H 0.5728 0.2271 0.3707 0.062 Uiso 0.668(3) 1 d R U P A 1
H10C H 0.7111 0.2036 0.3457 0.062 Uiso 0.668(3) 1 d R U P A 1
C12 C 0.5981(5) 0.3233(4) 1.0021(3) 0.0352(10) Uani 0.668(3) 1 d . . P A 1
H12A H 0.5823 0.3956 0.9644 0.042 Uiso 0.668(3) 1 d R U P A 1
H12B H 0.5226 0.3122 1.0124 0.042 Uiso 0.668(3) 1 d R U P A 1
C13 C 0.6290(6) 0.3474(5) 1.0709(3) 0.0496(10) Uani 0.668(3) 1 d . . P A 1
H13A H 0.7055 0.3597 1.0597 0.059 Uiso 0.668(3) 1 calc R U P A 1
H13B H 0.5596 0.4250 1.0851 0.059 Uiso 0.668(3) 1 calc R U P A 1
C14 C 0.6487(6) 0.2433(5) 1.1331(3) 0.0556(11) Uani 0.668(3) 1 d . . P A 1
H14A H 0.6679 0.2631 1.1753 0.083 Uiso 0.668(3) 1 calc R U P A 1
H14B H 0.5726 0.2318 1.1452 0.083 Uiso 0.668(3) 1 calc R U P A 1
H14C H 0.7185 0.1665 1.1198 0.083 Uiso 0.668(3) 1 calc R U P A 1
C8' C 0.6663(8) 0.1356(9) 0.4605(4) 0.0377(8) Uani 0.332(3) 1 d . . P A 2
H8'A H 0.7536 0.0763 0.4648 0.045 Uiso 0.332(3) 1 d R U P A 2
H8'B H 0.6595 0.2180 0.4581 0.045 Uiso 0.332(3) 1 d R U P A 2
C9' C 0.6258(9) 0.1340(9) 0.3887(5) 0.0398(8) Uani 0.332(3) 1 d . . P A 2
H9'A H 0.6517 0.0478 0.3856 0.048 Uiso 0.332(3) 1 d R U P A 2
H9'B H 0.5353 0.1773 0.3895 0.048 Uiso 0.332(3) 1 d R U P A 2
C10' C 0.6982(11) 0.1541(10) 0.3269(5) 0.0414(9) Uani 0.332(3) 1 d . . P A 2
H10F H 0.6652 0.1513 0.2841 0.062 Uiso 0.332(3) 1 calc R U P A 2
H10G H 0.6958 0.2359 0.3226 0.062 Uiso 0.332(3) 1 calc R U P A 2
H10H H 0.7847 0.0893 0.3304 0.062 Uiso 0.332(3) 1 calc R U P A 2
C12' C 0.5951(11) 0.2790(9) 1.0168(6) 0.0352(10) Uani 0.332(3) 1 d . . P A 2
H12E H 0.5368 0.2432 1.0179 0.042 Uiso 0.332(3) 1 calc R U P A 2
H12F H 0.5565 0.3649 0.9894 0.042 Uiso 0.332(3) 1 calc R U P A 2
C13' C 0.5985(11) 0.2895(11) 1.0923(5) 0.0496(10) Uani 0.332(3) 1 d . . P A 2
H13C H 0.5151 0.3518 1.1085 0.059 Uiso 0.332(3) 1 calc R U P A 2
H13D H 0.6137 0.2084 1.1235 0.059 Uiso 0.332(3) 1 calc R U P A 2
C14' C 0.6930(11) 0.3251(11) 1.1045(6) 0.0556(11) Uani 0.332(3) 1 d . . P A 2
H14D H 0.6876 0.3295 1.1560 0.083 Uiso 0.332(3) 1 calc R U P A 2
H14E H 0.7766 0.2628 1.0903 0.083 Uiso 0.332(3) 1 calc R U P A 2
H14F H 0.6777 0.4067 1.0753 0.083 Uiso 0.332(3) 1 calc R U P A 2
K1 K 0.0000 0.5000 1.0000 0.02871(15) Uani 1 2 d S . P . .
O1C O -0.18483(18) 0.62443(17) 0.90024(11) 0.0369(4) Uani 1 1 d . . . . .
O2C O -0.07316(18) 0.36099(17) 0.93844(11) 0.0365(4) Uani 1 1 d . . . . .
O3C O 0.14204(17) 0.24367(16) 1.01420(11) 0.0340(4) Uani 1 1 d . . . . .
C1C C -0.2742(3) 0.7453(3) 0.91309(17) 0.0412(6) Uani 1 1 d . . . . .
H1CA H -0.3288 0.7390 0.9576 0.049 Uiso 1 1 calc R U . . .
H1CB H -0.3274 0.7895 0.8718 0.049 Uiso 1 1 calc R U . . .
C2C C -0.2415(3) 0.5506(3) 0.8932(2) 0.0478(7) Uani 1 1 d . . . . .
H2CA H -0.2991 0.5930 0.8538 0.057 Uiso 1 1 calc R U . . .
H2CB H -0.2904 0.5376 0.9390 0.057 Uiso 1 1 calc R U . . .
C3C C -0.1412(3) 0.4282(3) 0.87592(18) 0.0448(7) Uani 1 1 d . . . . .
H3CA H -0.1787 0.3804 0.8625 0.054 Uiso 1 1 calc R U . . .
H3CB H -0.0844 0.4416 0.8344 0.054 Uiso 1 1 calc R U . . .
C4C C 0.0246(3) 0.2427(3) 0.92756(17) 0.0405(6) Uani 1 1 d . . . . .
H4CA H 0.0875 0.2526 0.8893 0.049 Uiso 1 1 calc R U . . .
H4CB H -0.0091 0.1934 0.9121 0.049 Uiso 1 1 calc R U . . .
C5C C 0.0837(3) 0.1775(2) 0.99785(17) 0.0387(6) Uani 1 1 d . . . . .
H5CA H 0.0192 0.1746 1.0371 0.046 Uiso 1 1 calc R U . . .
H5CB H 0.1463 0.0910 0.9936 0.046 Uiso 1 1 calc R U . . .
C6C C 0.2069(3) 0.1848(2) 1.07815(16) 0.0381(6) Uani 1 1 d . . . . .
H6CA H 0.2672 0.0974 1.0742 0.046 Uiso 1 1 calc R U . . .
H6CB H 0.1471 0.1846 1.1209 0.046 Uiso 1 1 calc R U . . .
C1S C 0.2798(4) 0.4004(4) 0.8669(2) 0.0728(14) Uani 1 1 d . . . . .
H1SA H 0.2877 0.3202 0.8967 0.087 Uiso 0.718(6) 1 d R U P B 1
H1SC H 0.3493 0.4149 0.8759 0.087 Uiso 0.718(6) 1 d R U P B 1
H1SB H 0.3425 0.3820 0.9006 0.087 Uiso 0.282(6) 1 d R U P B 2
H1SD H 0.2714 0.3238 0.8682 0.087 Uiso 0.282(6) 1 d R U P B 2
O1S O 0.1702(4) 0.5026(4) 0.8878(2) 0.0521(11) Uani 0.718(6) 1 d . . P B 1
C2S C 0.2827(4) 0.3976(5) 0.7918(3) 0.0471(10) Uani 0.718(6) 1 d . . P B 1
H2SA H 0.2389 0.3511 0.7844 0.057 Uiso 0.718(6) 1 calc R U P B 1
H2SB H 0.3696 0.3601 0.7697 0.057 Uiso 0.718(6) 1 calc R U P B 1
O1S' O 0.1314(11) 0.4830(10) 0.8713(6) 0.0521(11) Uani 0.282(6) 1 d . . P B 2
C2S' C 0.3134(11) 0.4482(12) 0.7947(7) 0.0471(10) Uani 0.282(6) 1 d . . P B 2
H2SC H 0.3722 0.4819 0.7969 0.057 Uiso 0.282(6) 1 calc R U P B 2
H2SD H 0.3570 0.3793 0.7662 0.057 Uiso 0.282(6) 1 calc R U P B 2
C3S C 0.2116(4) 0.5400(4) 0.7599(2) 0.0694(12) Uani 1 1 d . . . . .
H3SA H 0.2700 0.5778 0.7449 0.083 Uiso 0.718(6) 1 calc R U P B 1
H3SB H 0.1662 0.5532 0.7178 0.083 Uiso 0.718(6) 1 calc R U P B 1
H3SC H 0.1771 0.5054 0.7322 0.083 Uiso 0.282(6) 1 calc R U P B 2
H3SD H 0.2326 0.6035 0.7267 0.083 Uiso 0.282(6) 1 calc R U P B 2
C4S C 0.1224(4) 0.5932(3) 0.8226(2) 0.0708(13) Uani 1 1 d . . . . .
H4SA H 0.1183 0.6740 0.8260 0.085 Uiso 1 1 calc R U . B 1
H4SB H 0.0374 0.6065 0.8162 0.085 Uiso 1 1 calc R U . B 1
K2 K 1.0000 -0.5000 0.5000 0.03233(16) Uani 1 2 d S . P D .
O4C O 0.84274(18) -0.61218(18) 0.51880(12) 0.0395(4) Uani 1 1 d . . . . .
O5C O 0.82765(18) -0.42820(19) 0.39725(12) 0.0414(5) Uani 1 1 d . . . . .
O6C O 0.95171(19) -0.2852(2) 0.39759(13) 0.0456(5) Uani 1 1 d . . . . .
C7C C 0.9463(3) -0.7439(3) 0.6220(2) 0.0523(9) Uani 1 1 d . . . . .
H7CA H 0.8809 -0.6840 0.6518 0.063 Uiso 1 1 calc R U . . .
H7CB H 0.9743 -0.8286 0.6510 0.063 Uiso 1 1 calc R U . . .
C8C C 0.8947(3) -0.7373(3) 0.5544(2) 0.0473(8) Uani 1 1 d . . . . .
H8CA H 0.9620 -0.7909 0.5222 0.057 Uiso 1 1 calc R U . . .
H8CB H 0.8295 -0.7669 0.5666 0.057 Uiso 1 1 calc R U . . .
C9C C 0.7822(3) -0.5947(3) 0.45719(18) 0.0403(6) Uani 1 1 d . . . . .
H9CA H 0.7150 -0.6213 0.4714 0.048 Uiso 1 1 calc R U . . .
H9CB H 0.8428 -0.6456 0.4215 0.048 Uiso 1 1 calc R U . . .
C10C C 0.7281(3) -0.4598(3) 0.42412(17) 0.0388(6) Uani 1 1 d . . . . .
H10D H 0.6772 -0.4440 0.3840 0.047 Uiso 1 1 calc R U . . .
H10E H 0.6734 -0.4083 0.4611 0.047 Uiso 1 1 calc R U . . .
C11C C 0.7828(3) -0.3018(3) 0.3638(2) 0.0534(9) Uani 1 1 d . . . . .
H11C H 0.7283 -0.2468 0.3992 0.064 Uiso 1 1 calc R U . . .
H11D H 0.7335 -0.2852 0.3228 0.064 Uiso 1 1 calc R U . . .
C12C C 0.8945(3) -0.2773(4) 0.3369(2) 0.0577(10) Uani 1 1 d . . . . .
H12C H 0.9543 -0.3396 0.3065 0.069 Uiso 1 1 calc R U . . .
H12D H 0.8679 -0.1934 0.3069 0.069 Uiso 1 1 calc R U . . .
O2S O 0.8521(3) -0.3670(3) 0.6036(2) 0.0836(10) Uani 1 1 d . . . . .
C6S C 0.6808(5) -0.2225(5) 0.6628(4) 0.098(2) Uani 1 1 d . . . . .
H6SA H 0.6434 -0.1318 0.6443 0.118 Uiso 1 1 calc R U . C 1
H6SB H 0.6179 -0.2414 0.6968 0.118 Uiso 1 1 calc R U . C 1
C7S C 0.7918(6) -0.2607(5) 0.6993(3) 0.0810(15) Uani 1 1 d . . . . .
H7SA H 0.8019 -0.3291 0.7408 0.097 Uiso 0.630(5) 1 calc R U P D 1
H7SB H 0.7910 -0.1902 0.7164 0.097 Uiso 0.630(5) 1 calc R U P D 1
H7SC H 0.7749 -0.2718 0.7528 0.097 Uiso 0.370(5) 1 calc R U P D 2
H7SD H 0.8278 -0.2009 0.6835 0.097 Uiso 0.370(5) 1 calc R U P D 2
C5S C 0.7203(7) -0.2931(7) 0.6016(5) 0.0718(17) Uani 0.630(5) 1 d . . P D 1
H5SA H 0.6777 -0.3466 0.6078 0.086 Uiso 0.630(5) 1 calc R U P D 1
H5SB H 0.7000 -0.2354 0.5548 0.086 Uiso 0.630(5) 1 calc R U P D 1
C8S C 0.8897(6) -0.3033(8) 0.6394(4) 0.0679(15) Uani 0.630(5) 1 d . . P D 1
H8SA H 0.8953 -0.2314 0.6058 0.081 Uiso 0.630(5) 1 calc R U P D 1
H8SB H 0.9722 -0.3593 0.6587 0.081 Uiso 0.630(5) 1 calc R U P D 1
C8S' C 0.8745(11) -0.3828(13) 0.6735(7) 0.0679(15) Uani 0.370(5) 1 d . . P D 2
H8SC H 0.9635 -0.4060 0.6770 0.081 Uiso 0.370(5) 1 calc R U P D 2
H8SD H 0.8550 -0.4495 0.7035 0.081 Uiso 0.370(5) 1 calc R U P D 2
C5S' C 0.7626(11) -0.2296(12) 0.5731(8) 0.0718(17) Uani 0.370(5) 1 d . . P D 2
H5SC H 0.7124 -0.2209 0.5343 0.086 Uiso 0.370(5) 1 calc R U P D 2
H5SD H 0.8033 -0.1737 0.5588 0.086 Uiso 0.370(5) 1 calc R U P D 2

loop_
_atom_site_aniso_label
_atom_site_aniso_U_11
_atom_site_aniso_U_22
_atom_site_aniso_U_33
_atom_site_aniso_U_23
_atom_site_aniso_U_13
_atom_site_aniso_U_12
Fe1' 0.011(4) 0.024(3) 0.018(2) -0.004(2) 0.004(2) -0.0118(19)
Fe13 0.0187(8) 0.0145(14) 0.0195(7) -0.0030(8) -0.0022(5) -0.0052(9)
Fe12 0.0350(19) 0.0242(15) 0.0213(6) -0.0054(7) -0.0031(9) -0.0146(12)
Cl1 0.0361(4) 0.0586(5) 0.0488(4) -0.0306(4) 0.0043(3) -0.0005(3)
Cl2 0.0461(3) 0.0284(3) 0.0292(3) -0.0022(2) -0.0094(2) -0.0154(2)
Cl3 0.0627(5) 0.0597(4) 0.0394(4) 0.0007(3) -0.0105(3) -0.0463(4)
Cl4 0.0250(3) 0.0519(4) 0.0440(4) -0.0125(3) -0.0062(2) 0.0002(3)
Cl5 0.1000(7) 0.0262(3) 0.0365(3) -0.0048(2) -0.0232(4) -0.0218(4)
Cl6 0.0456(4) 0.0465(4) 0.0282(3) -0.0025(2) 0.0010(2) -0.0293(3)
B1 0.0324(13) 0.0322(12) 0.0241(11) -0.0111(10) -0.0001(9) -0.0153(11)
B2 0.0230(11) 0.0270(11) 0.0231(11) -0.0080(9) -0.0024(8) -0.0093(9)
O1 0.0341(9) 0.0307(8) 0.0278(8) -0.0147(7) 0.0022(7) -0.0133(7)
O2 0.0376(9) 0.0293(8) 0.0227(8) -0.0073(6) -0.0056(6) -0.0144(7)
O3 0.0349(9) 0.0364(9) 0.0280(8) -0.0123(7) -0.0021(7) -0.0194(7)
O4 0.0245(8) 0.0303(8) 0.0249(8) -0.0071(6) -0.0043(6) -0.0079(6)
O5 0.0344(9) 0.0256(8) 0.0247(8) -0.0075(6) -0.0073(6) -0.0110(7)
O6 0.0275(8) 0.0319(8) 0.0219(7) -0.0073(6) -0.0006(6) -0.0119(7)
N1 0.0303(10) 0.0251(9) 0.0248(9) -0.0087(7) 0.0015(7) -0.0123(8)
N2 0.0278(9) 0.0272(9) 0.0222(8) -0.0081(7) -0.0030(7) -0.0098(7)
N3 0.0287(9) 0.0302(10) 0.0286(10) -0.0103(8) -0.0017(7) -0.0129(8)
N4 0.0254(9) 0.0248(9) 0.0242(9) -0.0054(7) -0.0020(7) -0.0103(7)
N5 0.0259(9) 0.0244(9) 0.0240(9) -0.0072(7) -0.0040(7) -0.0089(7)
N6 0.0237(9) 0.0263(9) 0.0241(9) -0.0069(7) -0.0019(7) -0.0083(7)
C1 0.0293(11) 0.0230(10) 0.0309(11) -0.0090(8) 0.0056(9) -0.0090(9)
C2 0.0279(10) 0.0277(10) 0.0244(10) -0.0053(8) -0.0038(8) -0.0105(9)
C3 0.0263(10) 0.0245(10) 0.0339(11) -0.0060(8) -0.0060(9) -0.0123(8)
C4 0.0252(10) 0.0248(10) 0.0282(11) -0.0027(8) -0.0016(8) -0.0076(8)
C5 0.0326(11) 0.0252(10) 0.0282(11) -0.0094(8) -0.0048(9) -0.0101(9)
C6 0.0265(10) 0.0235(10) 0.0261(10) -0.0031(8) -0.0020(8) -0.0096(8)
C7 0.0524(16) 0.0477(15) 0.0315(13) -0.0167(11) -0.0027(11) -0.0257(13)
C11 0.0330(12) 0.0331(12) 0.0260(11) -0.0084(9) -0.0054(9) -0.0107(10)
C8 0.0351(18) 0.0431(18) 0.0264(15) -0.0151(15) -0.0011(13) -0.0069(14)
C9 0.048(2) 0.0387(18) 0.0271(16) -0.0115(14) -0.0044(14) -0.0114(15)
C10 0.051(3) 0.045(2) 0.030(3) -0.0148(18) 0.0072(17) -0.022(2)
C12 0.0417(17) 0.025(2) 0.028(2) -0.0077(18) -0.0103(16) -0.002(2)
C13 0.067(3) 0.052(3) 0.033(2) -0.0158(18) -0.0005(19) -0.026(2)
C14 0.059(3) 0.059(3) 0.040(2) -0.015(2) -0.011(2) -0.013(2)
C8' 0.0351(18) 0.0431(18) 0.0264(15) -0.0151(15) -0.0011(13) -0.0069(14)
C9' 0.048(2) 0.0387(18) 0.0271(16) -0.0115(14) -0.0044(14) -0.0114(15)
C10' 0.051(3) 0.045(2) 0.030(3) -0.0148(18) 0.0072(17) -0.022(2)
C12' 0.0417(17) 0.025(2) 0.028(2) -0.0077(18) -0.0103(16) -0.002(2)
C13' 0.067(3) 0.052(3) 0.033(2) -0.0158(18) -0.0005(19) -0.026(2)
C14' 0.059(3) 0.059(3) 0.040(2) -0.015(2) -0.011(2) -0.013(2)
K1 0.0283(3) 0.0232(3) 0.0254(3) -0.0026(2) -0.0023(2) -0.0046(3)
O1C 0.0323(9) 0.0286(9) 0.0455(11) 0.0010(8) -0.0128(8) -0.0099(7)
O2C 0.0378(10) 0.0295(9) 0.0394(10) -0.0032(7) -0.0090(8) -0.0121(8)
O3C 0.0313(9) 0.0248(8) 0.0390(10) 0.0014(7) -0.0050(7) -0.0092(7)
C1C 0.0311(13) 0.0335(13) 0.0450(15) 0.0012(11) -0.0126(11) -0.0032(10)
C2C 0.0440(16) 0.0424(15) 0.0594(19) 0.0072(14) -0.0243(14) -0.0216(13)
C3C 0.0571(18) 0.0404(15) 0.0442(16) 0.0003(12) -0.0209(14) -0.0254(14)
C4C 0.0395(14) 0.0335(13) 0.0488(16) -0.0119(11) 0.0011(12) -0.0158(11)
C5C 0.0357(13) 0.0237(11) 0.0523(16) -0.0039(10) -0.0006(11) -0.0116(10)
C6C 0.0356(13) 0.0260(11) 0.0382(14) 0.0032(10) -0.0048(10) -0.0050(10)
C1S 0.067(2) 0.0458(19) 0.057(2) 0.0042(16) 0.0178(18) 0.0012(17)
O1S 0.051(2) 0.0395(16) 0.044(2) -0.0055(13) 0.0181(16) -0.0105(14)
C2S 0.034(2) 0.047(2) 0.049(2) -0.0104(19) 0.0049(16) -0.0102(16)
O1S' 0.051(2) 0.0395(16) 0.044(2) -0.0055(13) 0.0181(16) -0.0105(14)
C2S' 0.034(2) 0.047(2) 0.049(2) -0.0104(19) 0.0049(16) -0.0102(16)
C3S 0.054(2) 0.075(3) 0.048(2) 0.0085(18) 0.0041(16) -0.0149(19)
C4S 0.065(2) 0.0399(17) 0.065(2) 0.0064(16) 0.0144(19) -0.0016(16)
K2 0.0296(3) 0.0288(3) 0.0381(4) -0.0006(3) -0.0018(3) -0.0151(3)
O4C 0.0326(9) 0.0335(9) 0.0522(12) 0.0038(8) -0.0095(8) -0.0172(8)
O5C 0.0281(9) 0.0392(10) 0.0520(12) 0.0058(9) -0.0044(8) -0.0167(8)
O6C 0.0354(10) 0.0431(11) 0.0571(13) 0.0144(9) -0.0107(9) -0.0241(9)
C7C 0.0420(16) 0.0510(18) 0.064(2) 0.0203(15) -0.0118(14) -0.0312(14)
C8C 0.0380(14) 0.0348(14) 0.070(2) 0.0088(13) -0.0094(14) -0.0229(12)
C9C 0.0344(13) 0.0376(14) 0.0499(16) -0.0051(12) -0.0041(11) -0.0176(11)
C10C 0.0283(12) 0.0380(13) 0.0482(16) -0.0004(11) -0.0030(11) -0.0164(11)
C11C 0.0402(16) 0.0449(16) 0.073(2) 0.0177(16) -0.0215(15) -0.0239(14)
C12C 0.0511(19) 0.059(2) 0.063(2) 0.0237(17) -0.0205(16) -0.0341(17)
O2S 0.0565(17) 0.092(2) 0.093(2) -0.057(2) -0.0042(16) -0.0076(16)
C6S 0.066(3) 0.055(2) 0.179(6) -0.061(3) 0.020(3) -0.023(2)
C7S 0.117(4) 0.068(3) 0.067(3) -0.024(2) 0.025(3) -0.054(3)
C5S 0.057(3) 0.064(4) 0.101(5) -0.032(3) -0.020(3) -0.020(3)
C8S 0.054(3) 0.082(4) 0.074(4) -0.029(3) 0.004(3) -0.032(3)
C8S' 0.054(3) 0.082(4) 0.074(4) -0.029(3) 0.004(3) -0.032(3)
C5S' 0.057(3) 0.064(4) 0.101(5) -0.032(3) -0.020(3) -0.020(3)

loop_
_atom_type_symbol
_atom_type_description
_atom_type_scat_dispersion_real
_atom_type_scat_dispersion_imag
_atom_type_scat_source
C C 0.0033 0.0016 'International Tables Vol C Tables 4.2.6.8 and 6.1.1.4'
H H 0.0000 0.0000 'International Tables Vol C Tables 4.2.6.8 and 6.1.1.4'
B B 0.0013 0.0007 'International Tables Vol C Tables 4.2.6.8 and 6.1.1.4'
N N 0.0061 0.0033 'International Tables Vol C Tables 4.2.6.8 and 6.1.1.4'
O O 0.0106 0.0060 'International Tables Vol C Tables 4.2.6.8 and 6.1.1.4'
Cl Cl 0.1484 0.1585 'International Tables Vol C Tables 4.2.6.8 and 6.1.1.4'
Fe Fe 0.3463 0.8444 'International Tables Vol C Tables 4.2.6.8 and 6.1.1.4'
K K 0.2009 0.2494 'International Tables Vol C Tables 4.2.6.8 and 6.1.1.4'

loop_
_geom_angle_atom_site_label_1
_geom_angle_atom_site_label_2
_geom_angle_atom_site_label_3
_geom_angle
_geom_angle_site_symmetry_1
_geom_angle_site_symmetry_3
Fe13 Fe1' N5 116.5(16) . .
Fe13 Fe1' N2 121.3(19) . .
N5 Fe1' N2 85.0(5) . .
Fe13 Fe1' N1 83.6(11) . .
N5 Fe1' N1 158.1(15) . .
N2 Fe1' N1 91.8(4) . .
Fe13 Fe1' N4 80.3(12) . .
N5 Fe1' N4 91.3(4) . .
N2 Fe1' N4 157.3(15) . .
N1 Fe1' N4 83.3(6) . .
Fe13 Fe1' N3 42.6(12) . .
N5 Fe1' N3 121.6(10) . .
N2 Fe1' N3 79.1(6) . .
N1 Fe1' N3 78.8(5) . .
N4 Fe1' N3 121.2(9) . .
Fe13 Fe1' N6 37.4(10) . .
N5 Fe1' N6 79.2(5) . .
N2 Fe1' N6 122.7(10) . .
N1 Fe1' N6 120.1(9) . .
N4 Fe1' N6 78.3(5) . .
N3 Fe1' N6 64.4(7) . .
Fe1' Fe13 N6 130.7(11) . .
Fe1' Fe13 N4 80.3(14) . .
N6 Fe13 N4 91.37(19) . .
Fe1' Fe13 N3 124.3(13) . .
N6 Fe13 N3 82.36(18) . .
N4 Fe13 N3 151.7(5) . .
Fe1' Fe13 N1 77.0(12) . .
N6 Fe13 N1 150.3(5) . .
N4 Fe13 N1 82.3(2) . .
N3 Fe13 N1 89.55(15) . .
Fe1' Fe13 N5 48.5(11) . .
N6 Fe13 N5 82.21(17) . .
N4 Fe13 N5 81.03(15) . .
N3 Fe13 N5 124.9(3) . .
N1 Fe13 N5 124.9(3) . .
Fe1' Fe13 N2 44.7(13) . .
N6 Fe13 N2 126.4(3) . .
N4 Fe13 N2 124.6(3) . .
N3 Fe13 N2 79.89(19) . .
N1 Fe13 N2 79.56(17) . .
N5 Fe13 N2 68.3(2) . .
N2 Fe12 N5 82.4(3) . .
N2 Fe12 N3 88.8(2) . .
N5 Fe12 N3 143.4(5) . .
N2 Fe12 N6 144.5(5) . .
N5 Fe12 N6 87.99(16) . .
N3 Fe12 N6 78.8(3) . .
N2 Fe12 N1 83.6(2) . .
N5 Fe12 N1 130.8(4) . .
N3 Fe12 N1 82.86(18) . .
N6 Fe12 N1 126.7(4) . .
N2 Fe12 N4 130.4(4) . .
N5 Fe12 N4 82.3(2) . .
N3 Fe12 N4 128.1(4) . .
N6 Fe12 N4 81.4(2) . .
N1 Fe12 N4 71.8(3) . .
O3 B1 O1 110.1(2) . .
O3 B1 O2 109.74(19) . .
O1 B1 O2 109.2(2) . .
O3 B1 C7 109.9(2) . .
O1 B1 C7 109.0(2) . .
O2 B1 C7 108.8(2) . .
O6 B2 O5 110.33(18) . .
O6 B2 O4 110.27(18) . .
O5 B2 O4 109.25(19) . .
O6 B2 C11 109.2(2) . .
O5 B2 C11 109.23(19) . .
O4 B2 C11 108.50(19) . .
N1 O1 B1 113.84(17) . .
N2 O2 B1 112.80(17) . .
N3 O3 B1 114.31(18) . .
N4 O4 B2 112.93(16) . .
N5 O5 B2 113.50(16) . .
N6 O6 B2 113.87(17) . .
C1 N1 O1 117.88(19) . .
C1 N1 Fe1' 113.0(5) . .
O1 N1 Fe1' 127.3(4) . .
C1 N1 Fe13 114.5(2) . .
O1 N1 Fe13 127.20(19) . .
C1 N1 Fe12 121.0(2) . .
O1 N1 Fe12 121.0(2) . .
C2 N2 O2 117.73(19) . .
C2 N2 Fe1' 112.2(4) . .
O2 N2 Fe1' 128.2(3) . .
C2 N2 Fe12 115.5(2) . .
O2 N2 Fe12 126.8(2) . .
C2 N2 Fe13 121.61(19) . .
O2 N2 Fe13 120.60(18) . .
C3 N3 O3 117.7(2) . .
C3 N3 Fe13 114.2(2) . .
O3 N3 Fe13 127.45(19) . .
C3 N3 Fe12 117.8(2) . .
O3 N3 Fe12 124.3(2) . .
C3 N3 Fe1' 124.9(4) . .
O3 N3 Fe1' 117.4(4) . .
C4 N4 O4 117.74(19) . .
C4 N4 Fe13 115.6(2) . .
O4 N4 Fe13 126.52(17) . .
C4 N4 Fe1' 112.4(5) . .
O4 N4 Fe1' 127.4(3) . .
C4 N4 Fe12 119.9(2) . .
O4 N4 Fe12 122.03(18) . .
C5 N5 O5 117.92(19) . .
C5 N5 Fe1' 112.2(4) . .
O5 N5 Fe1' 128.6(4) . .
C5 N5 Fe12 114.8(2) . .
O5 N5 Fe12 127.1(2) . .
C5 N5 Fe13 123.0(2) . .
O5 N5 Fe13 119.05(19) . .
C6 N6 O6 117.99(19) . .
C6 N6 Fe13 115.33(19) . .
O6 N6 Fe13 125.69(17) . .
C6 N6 Fe12 116.7(2) . .
O6 N6 Fe12 125.2(2) . .
C6 N6 Fe1' 124.4(4) . .
O6 N6 Fe1' 117.6(4) . .
N1 C1 C4 113.8(2) . .
N1 C1 Cl1 123.5(2) . .
C4 C1 Cl1 122.70(19) . .
N2 C2 C5 113.0(2) . .
N2 C2 Cl2 124.14(18) . .
C5 C2 Cl2 122.84(18) . .
N3 C3 C6 113.3(2) . .
N3 C3 Cl3 124.00(19) . .
C6 C3 Cl3 122.67(19) . .
N4 C4 C1 113.1(2) . .
N4 C4 Cl4 123.97(19) . .
C1 C4 Cl4 122.90(18) . .
N5 C5 C2 114.0(2) . .
N5 C5 Cl5 123.58(18) . .
C2 C5 Cl5 122.35(19) . .
N6 C6 C3 112.9(2) . .
N6 C6 Cl6 124.23(19) . .
C3 C6 Cl6 122.83(18) . .
C8' C7 B1 121.3(4) . .
B1 C7 C8 113.2(3) . .
B1 C7 H7A 109.0 . .
C8 C7 H7A 109.4 . .
B1 C7 H7B 108.8 . .
C8 C7 H7B 108.5 . .
H7A C7 H7B 107.8 . .
C8' C7 H7C 107.6 . .
B1 C7 H7C 107.0 . .
C8' C7 H7D 106.2 . .
B1 C7 H7D 107.1 . .
H7C C7 H7D 106.8 . .
C12' C11 B2 116.1(5) . .
C12 C11 B2 113.0(2) . .
C12 C11 H11A 109.0 . .
B2 C11 H11A 109.0 . .
C12 C11 H11B 109.0 . .
B2 C11 H11B 109.0 . .
H11A C11 H11B 107.8 . .
C9 C8 C7 112.9(3) . .
C9 C8 H8A 109.0 . .
C7 C8 H8A 109.0 . .
C9 C8 H8B 109.0 . .
C7 C8 H8B 109.0 . .
H8A C8 H8B 107.8 . .
C10 C9 C8 111.8(4) . .
C10 C9 H9A 109.3 . .
C8 C9 H9A 109.3 . .
C10 C9 H9B 109.3 . .
C8 C9 H9B 109.3 . .
H9A C9 H9B 107.9 . .
C9 C10 H10A 107.4 . .
C9 C10 H10B 113.9 . .
H10A C10 H10B 109.5 . .
C9 C10 H10C 107.0 . .
H10A C10 H10C 109.5 . .
H10B C10 H10C 109.5 . .
C13 C12 C11 111.4(4) . .
C13 C12 H12A 108.9 . .
C11 C12 H12A 108.2 . .
C13 C12 H12B 109.6 . .
C11 C12 H12B 110.8 . .
H12A C12 H12B 107.8 . .
C14 C13 C12 112.7(4) . .
C14 C13 H13A 109.0 . .
C12 C13 H13A 109.0 . .
C14 C13 H13B 109.0 . .
C12 C13 H13B 109.0 . .
H13A C13 H13B 107.8 . .
C13 C14 H14A 109.5 . .
C13 C14 H14B 109.5 . .
H14A C14 H14B 109.5 . .
C13 C14 H14C 109.5 . .
H14A C14 H14C 109.5 . .
H14B C14 H14C 109.5 . .
C7 C8' C9' 115.5(8) . .
C7 C8' H8'A 109.1 . .
C9' C8' H8'A 109.3 . .
C7 C8' H8'B 107.8 . .
C9' C8' H8'B 107.3 . .
H8'A C8' H8'B 107.6 . .
C10' C9' C8' 115.5(9) . .
C10' C9' H9'A 94.8 . .
C8' C9' H9'A 107.6 . .
C10' C9' H9'B 120.0 . .
C8' C9' H9'B 109.3 . .
H9'A C9' H9'B 107.8 . .
C9' C10' H10F 109.5 . .
C9' C10' H10G 109.5 . .
H10F C10' H10G 109.5 . .
C9' C10' H10H 109.5 . .
H10F C10' H10H 109.5 . .
H10G C10' H10H 109.5 . .
C11 C12' C13' 121.6(9) . .
C11 C12' H12E 106.9 . .
C13' C12' H12E 106.9 . .
C11 C12' H12F 106.9 . .
C13' C12' H12F 106.9 . .
H12E C12' H12F 106.7 . .
C14' C13' C12' 115.9(10) . .
C14' C13' H13C 108.3 . .
C12' C13' H13C 108.3 . .
C14' C13' H13D 108.3 . .
C12' C13' H13D 108.3 . .
H13C C13' H13D 107.4 . .
C13' C14' H14D 109.5 . .
C13' C14' H14E 109.5 . .
H14D C14' H14E 109.5 . .
C13' C14' H14F 109.5 . .
H14D C14' H14F 109.5 . .
H14E C14' H14F 109.5 . .
O1S' K1 O1S' 180.0(5) . 2_567
O1S K1 O1S 180.0 2_567 .
O1S' K1 O3C 100.2(2) . 2_567
O1S' K1 O3C 79.8(2) 2_567 2_567
O1S K1 O3C 83.54(9) 2_567 2_567
O1S K1 O3C 96.46(9) . 2_567
O1S' K1 O3C 79.8(2) . .
O1S' K1 O3C 100.2(2) 2_567 .
O1S K1 O3C 96.46(9) 2_567 .
O1S K1 O3C 83.54(9) . .
O3C K1 O3C 180.0 2_567 .
O1S' K1 O2C 77.1(3) . .
O1S' K1 O2C 102.9(3) 2_567 .
O1S K1 O2C 87.32(12) 2_567 .
O1S K1 O2C 92.68(12) . .
O3C K1 O2C 119.73(6) 2_567 .
O3C K1 O2C 60.26(6) . .
O1S' K1 O2C 102.9(3) . 2_567
O1S' K1 O2C 77.1(3) 2_567 2_567
O1S K1 O2C 92.68(12) 2_567 2_567
O1S K1 O2C 87.32(12) . 2_567
O3C K1 O2C 60.27(6) 2_567 2_567
O3C K1 O2C 119.74(6) . 2_567
O2C K1 O2C 180.0 . 2_567
O1S' K1 O1C 103.5(3) . 2_567
O1S' K1 O1C 76.5(3) 2_567 2_567
O1S K1 O1C 87.87(11) 2_567 2_567
O1S K1 O1C 92.13(11) . 2_567
O3C K1 O1C 119.89(6) 2_567 2_567
O3C K1 O1C 60.11(6) . 2_567
O2C K1 O1C 119.09(6) . 2_567
O2C K1 O1C 60.91(6) 2_567 2_567
O1S' K1 O1C 76.5(3) . .
O1S' K1 O1C 103.5(3) 2_567 .
O1S K1 O1C 92.13(11) 2_567 .
O1S K1 O1C 87.87(11) . .
O3C K1 O1C 60.11(6) 2_567 .
O3C K1 O1C 119.89(6) . .
O2C K1 O1C 60.91(6) . .
O2C K1 O1C 119.09(6) 2_567 .
O1C K1 O1C 180.00(9) 2_567 .
C2C O1C C1C 112.2(2) . .
C2C O1C K1 112.00(15) . .
C1C O1C K1 113.96(16) . .
C4C O2C C3C 112.8(2) . .
C4C O2C K1 113.82(16) . .
C3C O2C K1 113.88(16) . .
C5C O3C C6C 112.5(2) . .
C5C O3C K1 115.82(15) . .
C6C O3C K1 115.76(16) . .
O1C C1C C6C 108.7(2) . 2_567
O1C C1C H1CA 110.0 . .
C6C C1C H1CA 110.0 2_567 .
O1C C1C H1CB 110.0 . .
C6C C1C H1CB 110.0 2_567 .
H1CA C1C H1CB 108.3 . .
O1C C2C C3C 108.5(3) . .
O1C C2C H2CA 110.0 . .
C3C C2C H2CA 110.0 . .
O1C C2C H2CB 110.0 . .
C3C C2C H2CB 110.0 . .
H2CA C2C H2CB 108.4 . .
O2C C3C C2C 108.4(3) . .
O2C C3C H3CA 110.0 . .
C2C C3C H3CA 110.0 . .
O2C C3C H3CB 110.0 . .
C2C C3C H3CB 110.0 . .
H3CA C3C H3CB 108.4 . .
O2C C4C C5C 108.0(2) . .
O2C C4C H4CA 110.1 . .
C5C C4C H4CA 110.1 . .
O2C C4C H4CB 110.1 . .
C5C C4C H4CB 110.1 . .
H4CA C4C H4CB 108.4 . .
O3C C5C C4C 108.4(2) . .
O3C C5C H5CA 110.0 . .
C4C C5C H5CA 110.0 . .
O3C C5C H5CB 110.0 . .
C4C C5C H5CB 110.0 . .
H5CA C5C H5CB 108.4 . .
O3C C6C C1C 108.4(2) . 2_567
O3C C6C H6CA 110.0 . .
C1C C6C H6CA 110.0 2_567 .
O3C C6C H6CB 110.0 . .
C1C C6C H6CB 110.0 2_567 .
H6CA C6C H6CB 108.4 . .
O1S C1S C2S 110.1(4) . .
C2S' C1S O1S' 100.6(6) . .
O1S C1S H1SA 112.2 . .
C2S C1S H1SA 110.3 . .
O1S C1S H1SC 104.9 . .
C2S C1S H1SC 110.5 . .
H1SA C1S H1SC 108.6 . .
C2S' C1S H1SB 111.0 . .
O1S' C1S H1SB 131.1 . .
C2S' C1S H1SD 111.4 . .
O1S' C1S H1SD 91.8 . .
H1SB C1S H1SD 109.1 . .
C1S O1S C4S 108.2(3) . .
C1S O1S K1 127.6(3) . .
C4S O1S K1 116.5(3) . .
C1S C2S C3S 101.9(4) . .
C1S C2S H2SA 111.4 . .
C3S C2S H2SA 111.4 . .
C1S C2S H2SB 111.4 . .
C3S C2S H2SB 111.4 . .
H2SA C2S H2SB 109.3 . .
C4S O1S' C1S 100.3(7) . .
C4S O1S' K1 120.0(6) . .
C1S O1S' K1 120.0(6) . .
C3S C2S' C1S 112.4(8) . .
C3S C2S' H2SC 109.1 . .
C1S C2S' H2SC 109.1 . .
C3S C2S' H2SD 109.1 . .
C1S C2S' H2SD 109.1 . .
H2SC C2S' H2SD 107.9 . .
C2S' C3S C4S 101.8(6) . .
C4S C3S C2S 103.0(3) . .
C4S C3S H3SA 111.2 . .
C2S C3S H3SA 111.2 . .
C4S C3S H3SB 111.2 . .
C2S C3S H3SB 111.2 . .
H3SA C3S H3SB 109.1 . .
C2S' C3S H3SC 111.4 . .
C4S C3S H3SC 111.4 . .
C2S' C3S H3SD 111.4 . .
C4S C3S H3SD 111.4 . .
H3SC C3S H3SD 109.3 . .
O1S' C4S C3S 101.6(5) . .
O1S C4S C3S 106.5(3) . .
O1S C4S H4SA 110.4 . .
C3S C4S H4SA 110.4 . .
O1S C4S H4SB 110.4 . .
C3S C4S H4SB 110.4 . .
H4SA C4S H4SB 108.6 . .
O2S K2 O2S 180.0 2_746 .
O2S K2 O4C 87.60(10) 2_746 2_746
O2S K2 O4C 92.40(10) . 2_746
O2S K2 O4C 92.40(10) 2_746 .
O2S K2 O4C 87.60(10) . .
O4C K2 O4C 180.0 2_746 .
O2S K2 O6C 91.80(11) 2_746 2_746
O2S K2 O6C 88.20(11) . 2_746
O4C K2 O6C 119.43(6) 2_746 2_746
O4C K2 O6C 60.57(6) . 2_746
O2S K2 O6C 88.20(11) 2_746 .
O2S K2 O6C 91.80(11) . .
O4C K2 O6C 60.57(6) 2_746 .
O4C K2 O6C 119.43(6) . .
O6C K2 O6C 180.0 2_746 .
O2S K2 O5C 79.25(9) 2_746 .
O2S K2 O5C 100.75(9) . .
O4C K2 O5C 119.59(6) 2_746 .
O4C K2 O5C 60.41(6) . .
O6C K2 O5C 119.68(6) 2_746 .
O6C K2 O5C 60.32(6) . .
O2S K2 O5C 100.75(9) 2_746 2_746
O2S K2 O5C 79.25(9) . 2_746
O4C K2 O5C 60.41(6) 2_746 2_746
O4C K2 O5C 119.59(6) . 2_746
O6C K2 O5C 60.32(6) 2_746 2_746
O6C K2 O5C 119.68(6) . 2_746
O5C K2 O5C 180.0 . 2_746
C9C O4C C8C 112.5(2) . .
C9C O4C K2 115.73(16) . .
C8C O4C K2 114.40(16) . .
C11C O5C C10C 111.4(2) . .
C11C O5C K2 113.78(19) . .
C10C O5C K2 113.30(17) . .
C12C O6C C7C 112.5(3) . 2_746
C12C O6C K2 114.61(18) . .
C7C O6C K2 114.37(17) 2_746 .
O6C C7C C8C 108.7(3) 2_746 .
O6C C7C H7CA 110.0 2_746 .
C8C C7C H7CA 110.0 . .
O6C C7C H7CB 110.0 2_746 .
C8C C7C H7CB 110.0 . .
H7CA C7C H7CB 108.3 . .
O4C C8C C7C 108.3(3) . .
O4C C8C H8CA 110.0 . .
C7C C8C H8CA 110.0 . .
O4C C8C H8CB 110.0 . .
C7C C8C H8CB 110.0 . .
H8CA C8C H8CB 108.4 . .
O4C C9C C10C 108.7(2) . .
O4C C9C H9CA 109.9 . .
C10C C9C H9CA 109.9 . .
O4C C9C H9CB 109.9 . .
C10C C9C H9CB 109.9 . .
H9CA C9C H9CB 108.3 . .
O5C C10C C9C 108.5(2) . .
O5C C10C H10D 110.0 . .
C9C C10C H10D 110.0 . .
O5C C10C H10E 110.0 . .
C9C C10C H10E 110.0 . .
H10D C10C H10E 108.4 . .
O5C C11C C12C 107.6(3) . .
O5C C11C H11C 110.2 . .
C12C C11C H11C 110.2 . .
O5C C11C H11D 110.2 . .
C12C C11C H11D 110.2 . .
H11C C11C H11D 108.5 . .
O6C C12C C11C 108.2(3) . .
O6C C12C H12C 110.1 . .
C11C C12C H12C 110.1 . .
O6C C12C H12D 110.1 . .
C11C C12C H12D 110.1 . .
H12C C12C H12D 108.4 . .
C8S O2S C5S 104.2(4) . .
C8S' O2S C5S' 112.9(8) . .
C8S' O2S K2 128.3(5) . .
C8S O2S K2 122.6(3) . .
C5S O2S K2 124.2(4) . .
C5S' O2S K2 113.6(6) . .
C7S C6S C5S 107.0(4) . .
C7S C6S C5S' 94.0(5) . .
C7S C6S H6SA 110.3 . .
C5S C6S H6SA 110.3 . .
C7S C6S H6SB 110.3 . .
C5S C6S H6SB 110.3 . .
H6SA C6S H6SB 108.6 . .
C6S C7S C8S 100.3(5) . .
C6S C7S C8S' 99.9(6) . .
C6S C7S H7SA 111.7 . .
C8S C7S H7SA 111.7 . .
C6S C7S H7SB 111.7 . .
C8S C7S H7SB 111.7 . .
H7SA C7S H7SB 109.5 . .
C6S C7S H7SC 111.8 . .
C8S' C7S H7SC 111.8 . .
C6S C7S H7SD 111.8 . .
C8S' C7S H7SD 111.8 . .
H7SC C7S H7SD 109.5 . .
O2S C5S C6S 105.7(5) . .
O2S C5S H5SA 110.6 . .
C6S C5S H5SA 110.6 . .
O2S C5S H5SB 110.6 . .
C6S C5S H5SB 110.6 . .
H5SA C5S H5SB 108.7 . .
O2S C8S C7S 105.3(5) . .
O2S C8S H8SA 110.7 . .
C7S C8S H8SA 110.7 . .
O2S C8S H8SB 110.7 . .
C7S C8S H8SB 110.7 . .
H8SA C8S H8SB 108.8 . .
O2S C8S' C7S 106.9(9) . .
O2S C8S' H8SC 110.4 . .
C7S C8S' H8SC 110.4 . .
O2S C8S' H8SD 110.4 . .
C7S C8S' H8SD 110.4 . .
H8SC C8S' H8SD 108.6 . .
O2S C5S' C6S 86.6(8) . .
O2S C5S' H5SC 114.2 . .
C6S C5S' H5SC 114.2 . .
O2S C5S' H5SD 114.2 . .
C6S C5S' H5SD 114.2 . .
H5SC C5S' H5SD 111.4 . .

loop_
_geom_bond_atom_site_label_1
_geom_bond_atom_site_label_2
_geom_bond_distance
_geom_bond_site_symmetry_2
Fe1' Fe13 0.63(2) .
Fe1' N5 1.820(10) .
Fe1' N2 1.833(11) .
Fe1' N1 1.842(11) .
Fe1' N4 1.859(12) .
Fe1' N3 2.28(2) .
Fe1' N6 2.30(2) .
Fe13 N6 1.844(4) .
Fe13 N4 1.859(4) .
Fe13 N3 1.870(4) .
Fe13 N1 1.878(4) .
Fe13 N5 2.174(6) .
Fe13 N2 2.225(7) .
Fe12 N2 1.872(7) .
Fe12 N5 1.874(6) .
Fe12 N3 1.906(6) .
Fe12 N6 1.945(6) .
Fe12 N1 2.079(7) .
Fe12 N4 2.113(7) .
Cl1 C1 1.706(2) .
Cl2 C2 1.698(2) .
Cl3 C3 1.696(2) .
Cl4 C4 1.704(2) .
Cl5 C5 1.689(2) .
Cl6 C6 1.696(2) .
B1 O3 1.493(3) .
B1 O1 1.508(3) .
B1 O2 1.509(3) .
B1 C7 1.582(4) .
B2 O6 1.495(3) .
B2 O5 1.505(3) .
B2 O4 1.506(3) .
B2 C11 1.576(3) .
O1 N1 1.366(3) .
O2 N2 1.364(2) .
O3 N3 1.368(3) .
O4 N4 1.364(2) .
O5 N5 1.362(2) .
O6 N6 1.365(2) .
N1 C1 1.292(3) .
N2 C2 1.295(3) .
N3 C3 1.300(3) .
N4 C4 1.295(3) .
N5 C5 1.294(3) .
N6 C6 1.299(3) .
C1 C4 1.429(3) .
C2 C5 1.435(3) .
C3 C6 1.424(3) .
C7 C8' 1.352(9) .
C7 C8 1.591(5) .
C7 H7A 0.9700 .
C7 H7B 0.9700 .
C7 H7C 0.9601 .
C7 H7D 0.9599 .
C11 C12' 1.473(12) .
C11 C12 1.566(5) .
C11 H11A 0.9900 .
C11 H11B 0.9900 .
C8 C9 1.526(5) .
C8 H8A 0.9900 .
C8 H8B 0.9900 .
C9 C10 1.493(7) .
C9 H9A 0.9900 .
C9 H9B 0.9900 .
C10 H10A 0.9602 .
C10 H10B 0.9599 .
C10 H10C 0.9599 .
C12 C13 1.542(7) .
C12 H12A 0.9700 .
C12 H12B 0.9701 .
C13 C14 1.490(8) .
C13 H13A 0.9900 .
C13 H13B 0.9900 .
C14 H14A 0.9800 .
C14 H14B 0.9800 .
C14 H14C 0.9800 .
C8' C9' 1.532(11) .
C8' H8'A 0.9700 .
C8' H8'B 0.9700 .
C9' C10' 1.386(13) .
C9' H9'A 0.9698 .
C9' H9'B 0.9700 .
C10' H10F 0.9800 .
C10' H10G 0.9800 .
C10' H10H 0.9800 .
C12' C13' 1.477(14) .
C12' H12E 0.9900 .
C12' H12F 0.9900 .
C13' C14' 1.473(17) .
C13' H13C 0.9900 .
C13' H13D 0.9900 .
C14' H14D 0.9800 .
C14' H14E 0.9800 .
C14' H14F 0.9800 .
K1 O1S' 2.667(10) .
K1 O1S' 2.667(10) 2_567
K1 O1S 2.701(4) 2_567
K1 O1S 2.701(4) .
K1 O3C 2.7750(18) 2_567
K1 O3C 2.7751(18) .
K1 O2C 2.789(2) .
K1 O2C 2.789(2) 2_567
K1 O1C 2.8107(19) 2_567
K1 O1C 2.8107(19) .
O1C C2C 1.412(4) .
O1C C1C 1.420(3) .
O2C C4C 1.417(3) .
O2C C3C 1.424(3) .
O3C C5C 1.412(3) .
O3C C6C 1.419(3) .
C1C C6C 1.486(4) 2_567
C1C H1CA 0.9900 .
C1C H1CB 0.9900 .
C2C C3C 1.493(5) .
C2C H2CA 0.9900 .
C2C H2CB 0.9900 .
C3C H3CA 0.9900 .
C3C H3CB 0.9900 .
C4C C5C 1.497(4) .
C4C H4CA 0.9900 .
C4C H4CB 0.9900 .
C5C H5CA 0.9900 .
C5C H5CB 0.9900 .
C6C C1C 1.486(4) 2_567
C6C H6CA 0.9900 .
C6C H6CB 0.9900 .
C1S O1S 1.410(5) .
C1S C2S 1.427(7) .
C1S C2S' 1.434(13) .
C1S O1S' 1.599(12) .
C1S H1SA 0.9900 .
C1S H1SC 0.9899 .
C1S H1SB 0.9901 .
C1S H1SD 0.9900 .
O1S C4S 1.460(6) .
C2S C3S 1.572(6) .
C2S H2SA 0.9900 .
C2S H2SB 0.9900 .
O1S' C4S 1.427(11) .
C2S' C3S 1.370(12) .
C2S' H2SC 0.9900 .
C2S' H2SD 0.9900 .
C3S C4S 1.502(6) .
C3S H3SA 0.9900 .
C3S H3SB 0.9900 .
C3S H3SC 0.9900 .
C3S H3SD 0.9900 .
C4S H4SA 0.9900 .
C4S H4SB 0.9900 .
K2 O2S 2.692(3) 2_746
K2 O2S 2.692(3) .
K2 O4C 2.7744(19) 2_746
K2 O4C 2.7744(19) .
K2 O6C 2.781(2) 2_746
K2 O6C 2.781(2) .
K2 O5C 2.803(2) .
K2 O5C 2.803(2) 2_746
O4C C9C 1.409(4) .
O4C C8C 1.413(3) .
O5C C11C 1.415(4) .
O5C C10C 1.418(3) .
O6C C12C 1.408(4) .
O6C C7C 1.413(3) 2_746
C7C O6C 1.413(3) 2_746
C7C C8C 1.493(5) .
C7C H7CA 0.9900 .
C7C H7CB 0.9900 .
C8C H8CA 0.9900 .
C8C H8CB 0.9900 .
C9C C10C 1.495(4) .
C9C H9CA 0.9900 .
C9C H9CB 0.9900 .
C10C H10D 0.9900 .
C10C H10E 0.9900 .
C11C C12C 1.505(5) .
C11C H11C 0.9900 .
C11C H11D 0.9900 .
C12C H12C 0.9900 .
C12C H12D 0.9900 .
O2S C8S' 1.352(13) .
O2S C8S 1.404(8) .
O2S C5S 1.426(7) .
O2S C5S' 1.561(13) .
C6S C7S 1.449(8) .
C6S C5S 1.486(9) .
C6S C5S' 1.814(16) .
C6S H6SA 0.9900 .
C6S H6SB 0.9900 .
C7S C8S 1.483(8) .
C7S C8S' 1.503(13) .
C7S H7SA 0.9900 .
C7S H7SB 0.9900 .
C7S H7SC 0.9900 .
C7S H7SD 0.9900 .
C5S H5SA 0.9900 .
C5S H5SB 0.9900 .
C8S H8SA 0.9900 .
C8S H8SB 0.9900 .
C8S' H8SC 0.9900 .
C8S' H8SD 0.9900 .
C5S' H5SC 0.9900 .
C5S' H5SD 0.9900 .

loop_
_geom_torsion_atom_site_label_1
_geom_torsion_atom_site_label_2
_geom_torsion_atom_site_label_3
_geom_torsion_atom_site_label_4
_geom_torsion
_geom_torsion_site_symmetry_1
_geom_torsion_site_symmetry_4
N5 Fe1' Fe13 N6 -3(3) . .
N2 Fe1' Fe13 N6 -104.1(8) . .
N1 Fe1' Fe13 N6 167.6(12) . .
N4 Fe1' Fe13 N6 83.4(15) . .
N3 Fe1' Fe13 N6 -112(2) . .
N5 Fe1' Fe13 N4 -86.6(12) . .
N2 Fe1' Fe13 N4 172.5(14) . .
N1 Fe1' Fe13 N4 84.3(4) . .
N3 Fe1' Fe13 N4 164.6(10) . .
N6 Fe1' Fe13 N4 -83.4(15) . .
N5 Fe1' Fe13 N3 108.8(6) . .
N2 Fe1' Fe13 N3 8(2) . .
N1 Fe1' Fe13 N3 -80.4(13) . .
N4 Fe1' Fe13 N3 -164.6(10) . .
N6 Fe1' Fe13 N3 112(2) . .
N5 Fe1' Fe13 N1 -170.8(15) . .
N2 Fe1' Fe13 N1 88.2(10) . .
N4 Fe1' Fe13 N1 -84.3(4) . .
N3 Fe1' Fe13 N1 80.4(13) . .
N6 Fe1' Fe13 N1 -167.6(12) . .
N2 Fe1' Fe13 N5 -101(2) . .
N1 Fe1' Fe13 N5 170.8(15) . .
N4 Fe1' Fe13 N5 86.6(12) . .
N3 Fe1' Fe13 N5 -108.8(6) . .
N6 Fe1' Fe13 N5 3(3) . .
N5 Fe1' Fe13 N2 101(2) . .
N1 Fe1' Fe13 N2 -88.2(10) . .
N4 Fe1' Fe13 N2 -172.5(14) . .
N3 Fe1' Fe13 N2 -8(2) . .
N6 Fe1' Fe13 N2 104.1(8) . .
O3 B1 O1 N1 -60.3(2) . .
O2 B1 O1 N1 60.3(2) . .
C7 B1 O1 N1 179.0(2) . .
O3 B1 O2 N2 58.9(2) . .
O1 B1 O2 N2 -61.9(2) . .
C7 B1 O2 N2 179.1(2) . .
O1 B1 O3 N3 57.7(2) . .
O2 B1 O3 N3 -62.5(3) . .
C7 B1 O3 N3 177.9(2) . .
O6 B2 O4 N4 59.0(2) . .
O5 B2 O4 N4 -62.4(2) . .
C11 B2 O4 N4 178.57(19) . .
O6 B2 O5 N5 -61.7(2) . .
O4 B2 O5 N5 59.7(2) . .
C11 B2 O5 N5 178.26(19) . .
O5 B2 O6 N6 58.6(2) . .
O4 B2 O6 N6 -62.1(2) . .
C11 B2 O6 N6 178.72(18) . .
B1 O1 N1 C1 -176.4(2) . .
B1 O1 N1 Fe1' -12.7(10) . .
B1 O1 N1 Fe13 11.7(4) . .
B1 O1 N1 Fe12 0.3(3) . .
Fe13 Fe1' N1 C1 -98.5(15) . .
N5 Fe1' N1 C1 59.0(17) . .
N2 Fe1' N1 C1 140.2(6) . .
N4 Fe1' N1 C1 -17.6(10) . .
N3 Fe1' N1 C1 -141.4(2) . .
N6 Fe1' N1 C1 -89.9(10) . .
Fe13 Fe1' N1 O1 97.1(11) . .
N5 Fe1' N1 O1 -105.3(17) . .
N2 Fe1' N1 O1 -24.2(14) . .
N4 Fe1' N1 O1 178.0(2) . .
N3 Fe1' N1 O1 54.3(8) . .
N6 Fe1' N1 O1 105.7(5) . .
N5 Fe1' N1 Fe13 158(3) . .
N2 Fe1' N1 Fe13 -121(2) . .
N4 Fe1' N1 Fe13 80.9(11) . .
N3 Fe1' N1 Fe13 -42.8(13) . .
N6 Fe1' N1 Fe13 8.6(7) . .
Fe13 Fe1' N1 Fe12 33.8(17) . .
N5 Fe1' N1 Fe12 -169(3) . .
N2 Fe1' N1 Fe12 -87.5(19) . .
N4 Fe1' N1 Fe12 115(2) . .
N3 Fe1' N1 Fe12 -9.1(17) . .
N6 Fe1' N1 Fe12 42.4(19) . .
Fe1' Fe13 N1 C1 90.1(14) . .
N6 Fe13 N1 C1 -70.8(4) . .
N4 Fe13 N1 C1 8.3(3) . .
N3 Fe13 N1 C1 -144.5(2) . .
N5 Fe13 N1 C1 81.7(4) . .
N2 Fe13 N1 C1 135.74(19) . .
Fe1' Fe13 N1 O1 -97.9(14) . .
N6 Fe13 N1 O1 101.3(5) . .
N4 Fe13 N1 O1 -179.6(2) . .
N3 Fe13 N1 O1 27.6(4) . .
N5 Fe13 N1 O1 -106.2(2) . .
N2 Fe13 N1 O1 -52.2(3) . .
N6 Fe13 N1 Fe1' -160.9(16) . .
N4 Fe13 N1 Fe1' -81.7(13) . .
N3 Fe13 N1 Fe1' 125.5(15) . .
N5 Fe13 N1 Fe1' -8.4(13) . .
N2 Fe13 N1 Fe1' 45.7(14) . .
Fe1' Fe13 N1 Fe12 -37.8(11) . .
N6 Fe13 N1 Fe12 161.3(13) . .
N4 Fe13 N1 Fe12 -119.5(12) . .
N3 Fe13 N1 Fe12 87.7(11) . .
N5 Fe13 N1 Fe12 -46.1(11) . .
N2 Fe13 N1 Fe12 7.9(10) . .
B1 O2 N2 C2 179.7(2) . .
B1 O2 N2 Fe1' 16.5(10) . .
B1 O2 N2 Fe12 -2.5(4) . .
B1 O2 N2 Fe13 2.2(3) . .
Fe13 Fe1' N2 C2 134.6(15) . .
N5 Fe1' N2 C2 16.5(10) . .
N1 Fe1' N2 C2 -141.8(5) . .
N4 Fe1' N2 C2 -64.9(15) . .
N3 Fe1' N2 C2 140.0(2) . .
N6 Fe1' N2 C2 90.3(9) . .
Fe13 Fe1' N2 O2 -61(2) . .
N5 Fe1' N2 O2 -179.5(2) . .
N1 Fe1' N2 O2 22.2(14) . .
N4 Fe1' N2 O2 99.1(15) . .
N3 Fe1' N2 O2 -56.0(9) . .
N6 Fe1' N2 O2 -105.8(5) . .
Fe13 Fe1' N2 Fe12 29.1(16) . .
N5 Fe1' N2 Fe12 -89.0(14) . .
N1 Fe1' N2 Fe12 112.7(18) . .
N4 Fe1' N2 Fe12 -170(3) . .
N3 Fe1' N2 Fe12 34.5(13) . .
N6 Fe1' N2 Fe12 -15.3(10) . .
N5 Fe1' N2 Fe13 -118(2) . .
N1 Fe1' N2 Fe13 83.6(14) . .
N4 Fe1' N2 Fe13 160(3) . .
N3 Fe1' N2 Fe13 5.4(15) . .
N6 Fe1' N2 Fe13 -44.4(19) . .
N5 Fe12 N2 C2 -3.6(4) . .
N3 Fe12 N2 C2 140.8(2) . .
N6 Fe12 N2 C2 72.1(6) . .
N1 Fe12 N2 C2 -136.3(2) . .
N4 Fe12 N2 C2 -76.8(4) . .
N5 Fe12 N2 O2 178.5(2) . .
N3 Fe12 N2 O2 -37.1(4) . .
N6 Fe12 N2 O2 -105.8(5) . .
N1 Fe12 N2 O2 45.8(4) . .
N4 Fe12 N2 O2 105.3(3) . .
N5 Fe12 N2 Fe1' 77.4(14) . .
N3 Fe12 N2 Fe1' -138.2(15) . .
N6 Fe12 N2 Fe1' 153.1(17) . .
N1 Fe12 N2 Fe1' -55.3(14) . .
N4 Fe12 N2 Fe1' 4.2(12) . .
N5 Fe12 N2 Fe13 145(2) . .
N3 Fe12 N2 Fe13 -70.8(18) . .
N6 Fe12 N2 Fe13 -139(2) . .
N1 Fe12 N2 Fe13 12.2(18) . .
N4 Fe12 N2 Fe13 72(2) . .
B1 O3 N3 C3 -176.8(2) . .
B1 O3 N3 Fe13 -6.7(4) . .
B1 O3 N3 Fe12 9.2(4) . .
B1 O3 N3 Fe1' 3.4(4) . .
Fe1' Fe13 N3 C3 -146.4(17) . .
N6 Fe13 N3 C3 -11.6(3) . .
N4 Fe13 N3 C3 67.0(4) . .
N1 Fe13 N3 C3 139.8(2) . .
N5 Fe13 N3 C3 -86.5(4) . .
N2 Fe13 N3 C3 -140.77(19) . .
Fe1' Fe13 N3 O3 43.3(19) . .
N6 Fe13 N3 O3 178.1(2) . .
N4 Fe13 N3 O3 -103.3(4) . .
N1 Fe13 N3 O3 -30.6(4) . .
N5 Fe13 N3 O3 103.2(2) . .
N2 Fe13 N3 O3 48.9(3) . .
Fe1' Fe13 N3 Fe12 -37.6(14) . .
N6 Fe13 N3 Fe12 97.2(9) . .
N4 Fe13 N3 Fe12 175.8(11) . .
N1 Fe13 N3 Fe12 -111.5(9) . .
N5 Fe13 N3 Fe12 22.3(8) . .
N2 Fe13 N3 Fe12 -32.0(9) . .
N6 Fe13 N3 Fe1' 134.8(19) . .
N4 Fe13 N3 Fe1' -146.6(19) . .
N1 Fe13 N3 Fe1' -73.9(17) . .
N5 Fe13 N3 Fe1' 59.9(18) . .
N2 Fe13 N3 Fe1' 5.6(17) . .
B2 O4 N4 C4 178.1(2) . .
B2 O4 N4 Fe13 -7.1(4) . .
B2 O4 N4 Fe1' 17.3(10) . .
B2 O4 N4 Fe12 4.2(3) . .
Fe1' Fe13 N4 C4 -85.2(12) . .
N6 Fe13 N4 C4 143.7(2) . .
N3 Fe13 N4 C4 67.4(5) . .
N1 Fe13 N4 C4 -7.1(3) . .
N5 Fe13 N4 C4 -134.38(19) . .
N2 Fe13 N4 C4 -78.7(4) . .
Fe1' Fe13 N4 O4 99.9(11) . .
N6 Fe13 N4 O4 -31.2(4) . .
N3 Fe13 N4 O4 -107.5(4) . .
N1 Fe13 N4 O4 177.97(19) . .
N5 Fe13 N4 O4 50.7(3) . .
N2 Fe13 N4 O4 106.4(2) . .
N6 Fe13 N4 Fe1' -131.1(12) . .
N3 Fe13 N4 Fe1' 152.5(13) . .
N1 Fe13 N4 Fe1' 78.0(11) . .
N5 Fe13 N4 Fe1' -49.2(11) . .
N2 Fe13 N4 Fe1' 6.4(10) . .
Fe1' Fe13 N4 Fe12 32.4(10) . .
N6 Fe13 N4 Fe12 -98.7(11) . .
N3 Fe13 N4 Fe12 -175.1(13) . .
N1 Fe13 N4 Fe12 110.4(11) . .
N5 Fe13 N4 Fe12 -16.8(10) . .
N2 Fe13 N4 Fe12 38.8(11) . .
Fe13 Fe1' N4 C4 103.5(12) . .
N5 Fe1' N4 C4 -139.9(5) . .
N2 Fe1' N4 C4 -59.7(15) . .
N1 Fe1' N4 C4 18.9(9) . .
N3 Fe1' N4 C4 91.4(9) . .
N6 Fe1' N4 C4 141.5(2) . .
Fe13 Fe1' N4 O4 -94.9(10) . .
N5 Fe1' N4 O4 21.8(13) . .
N2 Fe1' N4 O4 102.0(15) . .
N1 Fe1' N4 O4 -179.5(2) . .
N3 Fe1' N4 O4 -107.0(5) . .
N6 Fe1' N4 O4 -56.8(8) . .
N5 Fe1' N4 Fe13 116.7(17) . .
N2 Fe1' N4 Fe13 -163(2) . .
N1 Fe1' N4 Fe13 -84.6(9) . .
N3 Fe1' N4 Fe13 -12.1(6) . .
N6 Fe1' N4 Fe13 38.0(11) . .
Fe13 Fe1' N4 Fe12 -27.4(15) . .
N5 Fe1' N4 Fe12 89.3(17) . .
N2 Fe1' N4 Fe12 169(3) . .
N1 Fe1' N4 Fe12 -112(2) . .
N3 Fe1' N4 Fe12 -39.5(18) . .
N6 Fe1' N4 Fe12 10.6(16) . .
B2 O5 N5 C5 -177.1(2) . .
B2 O5 N5 Fe1' -11.2(10) . .
B2 O5 N5 Fe12 7.8(4) . .
B2 O5 N5 Fe13 2.7(3) . .
Fe13 Fe1' N5 C5 -138.9(17) . .
N2 Fe1' N5 C5 -16.2(10) . .
N1 Fe1' N5 C5 66.2(18) . .
N4 Fe1' N5 C5 141.3(5) . .
N3 Fe1' N5 C5 -90.2(9) . .
N6 Fe1' N5 C5 -140.9(2) . .
Fe13 Fe1' N5 O5 55(2) . .
N2 Fe1' N5 O5 177.2(2) . .
N1 Fe1' N5 O5 -100.4(16) . .
N4 Fe1' N5 O5 -25.2(14) . .
N3 Fe1' N5 O5 103.3(6) . .
N6 Fe1' N5 O5 52.6(9) . .
Fe13 Fe1' N5 Fe12 -35.5(18) . .
N2 Fe1' N5 Fe12 87.1(16) . .
N1 Fe1' N5 Fe12 170(3) . .
N4 Fe1' N5 Fe12 -115(2) . .
N3 Fe1' N5 Fe12 13.2(12) . .
N6 Fe1' N5 Fe12 -37.5(15) . .
N2 Fe1' N5 Fe13 123(2) . .
N1 Fe1' N5 Fe13 -155(3) . .
N4 Fe1' N5 Fe13 -79.8(15) . .
N3 Fe1' N5 Fe13 49(2) . .
N6 Fe1' N5 Fe13 -2.0(16) . .
N2 Fe12 N5 C5 3.8(4) . .
N3 Fe12 N5 C5 -73.8(6) . .
N6 Fe12 N5 C5 -142.0(2) . .
N1 Fe12 N5 C5 78.6(5) . .
N4 Fe12 N5 C5 136.5(2) . .
N2 Fe12 N5 O5 179.0(2) . .
N3 Fe12 N5 O5 101.4(6) . .
N6 Fe12 N5 O5 33.2(4) . .
N1 Fe12 N5 O5 -106.2(4) . .
N4 Fe12 N5 O5 -48.3(4) . .
N2 Fe12 N5 Fe1' -79.3(16) . .
N3 Fe12 N5 Fe1' -157(2) . .
N6 Fe12 N5 Fe1' 134.9(17) . .
N1 Fe12 N5 Fe1' -4.5(14) . .
N4 Fe12 N5 Fe1' 53.3(16) . .
N2 Fe12 N5 Fe13 -151.6(18) . .
N3 Fe12 N5 Fe13 130.7(19) . .
N6 Fe12 N5 Fe13 62.6(15) . .
N1 Fe12 N5 Fe13 -76.8(17) . .
N4 Fe12 N5 Fe13 -19.0(15) . .
B2 O6 N6 C6 -179.8(2) . .
B2 O6 N6 Fe13 12.1(4) . .
B2 O6 N6 Fe12 -3.7(4) . .
B2 O6 N6 Fe1' 1.8(4) . .
Fe1' Fe13 N6 C6 142(2) . .
N4 Fe13 N6 C6 -140.0(2) . .
N3 Fe13 N6 C6 12.2(3) . .
N1 Fe13 N6 C6 -63.2(5) . .
N5 Fe13 N6 C6 139.22(18) . .
N2 Fe13 N6 C6 83.6(3) . .
Fe1' Fe13 N6 O6 -50(2) . .
N4 Fe13 N6 O6 28.3(4) . .
N3 Fe13 N6 O6 -179.43(19) . .
N1 Fe13 N6 O6 105.1(4) . .
N5 Fe13 N6 O6 -52.4(3) . .
N2 Fe13 N6 O6 -108.0(2) . .
Fe1' Fe13 N6 Fe12 42.3(17) . .
N4 Fe13 N6 Fe12 120.7(10) . .
N3 Fe13 N6 Fe12 -87.1(9) . .
N1 Fe13 N6 Fe12 -162.5(11) . .
N5 Fe13 N6 Fe12 39.9(9) . .
N2 Fe13 N6 Fe12 -15.7(8) . .
N4 Fe13 N6 Fe1' 78(2) . .
N3 Fe13 N6 Fe1' -129(2) . .
N1 Fe13 N6 Fe1' 155(2) . .
N5 Fe13 N6 Fe1' -2(2) . .
N2 Fe13 N6 Fe1' -58(2) . .
O1 N1 C1 C4 179.17(19) . .
Fe1' N1 C1 C4 13.2(8) . .
Fe13 N1 C1 C4 -8.0(4) . .
Fe12 N1 C1 C4 2.5(4) . .
O1 N1 C1 Cl1 2.0(3) . .
Fe1' N1 C1 Cl1 -164.0(7) . .
Fe13 N1 C1 Cl1 174.8(3) . .
Fe12 N1 C1 Cl1 -174.7(3) . .
O2 N2 C2 C5 -179.1(2) . .
Fe1' N2 C2 C5 -13.3(8) . .
Fe12 N2 C2 C5 2.8(4) . .
Fe13 N2 C2 C5 -1.7(3) . .
O2 N2 C2 Cl2 1.8(3) . .
Fe1' N2 C2 Cl2 167.6(8) . .
Fe12 N2 C2 Cl2 -176.3(3) . .
Fe13 N2 C2 Cl2 179.20(16) . .
O3 N3 C3 C6 -179.73(19) . .
Fe13 N3 C3 C6 8.9(4) . .
Fe12 N3 C3 C6 -5.3(4) . .
Fe1' N3 C3 C6 0.1(5) . .
O3 N3 C3 Cl3 0.4(3) . .
Fe13 N3 C3 Cl3 -171.0(3) . .
Fe12 N3 C3 Cl3 174.8(3) . .
Fe1' N3 C3 Cl3 -179.8(4) . .
O4 N4 C4 C1 -179.91(19) . .
Fe13 N4 C4 C1 4.7(4) . .
Fe1' N4 C4 C1 -16.3(8) . .
Fe12 N4 C4 C1 -5.8(4) . .
O4 N4 C4 Cl4 -2.0(3) . .
Fe13 N4 C4 Cl4 -177.4(3) . .
Fe1' N4 C4 Cl4 161.6(7) . .
Fe12 N4 C4 Cl4 172.1(3) . .
N1 C1 C4 N4 2.2(3) . .
Cl1 C1 C4 N4 179.41(18) . .
N1 C1 C4 Cl4 -175.75(18) . .
Cl1 C1 C4 Cl4 1.5(3) . .
O5 N5 C5 C2 -179.0(2) . .
Fe1' N5 C5 C2 12.9(8) . .
Fe12 N5 C5 C2 -3.3(4) . .
Fe13 N5 C5 C2 1.2(3) . .
O5 N5 C5 Cl5 -0.3(3) . .
Fe1' N5 C5 Cl5 -168.5(8) . .
Fe12 N5 C5 Cl5 175.3(3) . .
Fe13 N5 C5 Cl5 179.83(17) . .
N2 C2 C5 N5 0.3(3) . .
Cl2 C2 C5 N5 179.46(19) . .
N2 C2 C5 Cl5 -178.31(19) . .
Cl2 C2 C5 Cl5 0.8(3) . .
O6 N6 C6 C3 -179.81(18) . .
Fe13 N6 C6 C3 -10.5(4) . .
Fe12 N6 C6 C3 3.8(4) . .
Fe1' N6 C6 C3 -1.6(5) . .
O6 N6 C6 Cl6 -1.4(3) . .
Fe13 N6 C6 Cl6 167.9(3) . .
Fe12 N6 C6 Cl6 -177.8(3) . .
Fe1' N6 C6 Cl6 176.8(4) . .
N3 C3 C6 N6 0.9(3) . .
Cl3 C3 C6 N6 -179.20(17) . .
N3 C3 C6 Cl6 -177.55(18) . .
Cl3 C3 C6 Cl6 2.4(3) . .
O3 B1 C7 C8' -179.6(5) . .
O1 B1 C7 C8' -58.8(5) . .
O2 B1 C7 C8' 60.2(5) . .
O3 B1 C7 C8 -139.5(3) . .
O1 B1 C7 C8 -18.7(4) . .
O2 B1 C7 C8 100.3(3) . .
O6 B2 C11 C12' -52.5(5) . .
O5 B2 C11 C12' 68.3(5) . .
O4 B2 C11 C12' -172.7(5) . .
O6 B2 C11 C12 -75.7(3) . .
O5 B2 C11 C12 45.1(3) . .
O4 B2 C11 C12 164.1(3) . .
B1 C7 C8 C9 -175.9(3) . .
C7 C8 C9 C10 70.4(5) . .
B2 C11 C12 C13 -171.4(3) . .
C11 C12 C13 C14 -63.5(6) . .
B1 C7 C8' C9' -171.3(5) . .
C7 C8' C9' C10' -178.1(8) . .
B2 C11 C12' C13' 173.4(8) . .
C11 C12' C13' C14' 49.0(14) . .
C2C O1C C1C C6C 178.5(2) . 2_567
K1 O1C C1C C6C 49.8(3) . 2_567
C1C O1C C2C C3C 177.0(2) . .
K1 O1C C2C C3C -53.3(3) . .
C4C O2C C3C C2C 179.9(2) . .
K1 O2C C3C C2C -48.5(3) . .
O1C C2C C3C O2C 69.3(3) . .
C3C O2C C4C C5C -176.3(2) . .
K1 O2C C4C C5C 52.0(3) . .
C6C O3C C5C C4C -176.7(2) . .
K1 O3C C5C C4C 47.0(3) . .
O2C C4C C5C O3C -65.8(3) . .
C5C O3C C6C C1C 174.9(2) . 2_567
K1 O3C C6C C1C -48.7(3) . 2_567
C2S C1S O1S C4S -20.4(6) . .
C2S C1S O1S K1 127.5(4) . .
O1S C1S C2S C3S 31.3(5) . .
C2S' C1S O1S' C4S -28.9(10) . .
C2S' C1S O1S' K1 -162.6(8) . .
O1S' C1S C2S' C3S -0.1(12) . .
C1S C2S' C3S C4S 27.6(11) . .
C1S C2S C3S C4S -30.0(5) . .
C1S O1S' C4S C3S 45.2(8) . .
K1 O1S' C4S C3S 178.8(6) . .
C1S O1S C4S C3S -0.8(6) . .
K1 O1S C4S C3S -152.7(3) . .
C2S' C3S C4S O1S' -46.6(10) . .
C2S C3S C4S O1S 18.9(6) . .
C9C O4C C8C C7C -175.1(3) . .
K2 O4C C8C C7C 50.2(3) . .
O6C C7C C8C O4C -66.3(4) 2_746 .
C8C O4C C9C C10C 178.8(2) . .
K2 O4C C9C C10C -47.1(3) . .
C11C O5C C10C C9C 178.8(3) . .
K2 O5C C10C C9C -51.3(3) . .
O4C C9C C10C O5C 65.9(3) . .
C10C O5C C11C C12C -179.7(3) . .
K2 O5C C11C C12C 50.7(4) . .
C7C O6C C12C C11C -176.4(3) 2_746 .
K2 O6C C12C C11C 50.6(4) . .
O5C C11C C12C O6C -67.9(4) . .
C5S C6S C7S C8S 24.4(7) . .
C5S' C6S C7S C8S' -56.9(7) . .
C8S O2S C5S C6S -24.1(8) . .
K2 O2S C5S C6S -171.7(4) . .
C7S C6S C5S O2S -1.3(8) . .
C5S O2S C8S C7S 40.8(7) . .
K2 O2S C8S C7S -171.0(4) . .
C6S C7S C8S O2S -40.4(6) . .
C5S' O2S C8S' C7S 5.9(11) . .
K2 O2S C8S' C7S 158.3(4) . .
C6S C7S C8S' O2S 37.7(9) . .
C8S' O2S C5S' C6S -36.4(8) . .
K2 O2S C5S' C6S 167.0(3) . .
C7S C6S C5S' O2S 55.3(5) . .
